data_4077674
loop_
_publ_author_name
'den Reijer, Carolien J.'
'W\"orle, Michael'
'Pregosin, Paul S.'

_publ_contact_author
;
 Pregosin, Paul S.
 Laboratory of Inorganic Chemistry,
 Universit\"atstr. 6
 CH-8092 Z\"urich,
 Switzerland
;
_publ_section_title
;
 P&#x2212;C Bond Splitting Reactions in Ruthenium(II) Complexes of Binap
 and MeO&#x2212;Biphep Using CF3SO3H and HBF4. A Novel
 Ru&#x2212;F&#x2212;H Interaction
;
_journal_issue 3
_journal_name_full Organometallics
_journal_page_first 309
_journal_paper_doi 10.1021/om990714m
_journal_volume 19
_journal_year 2000
_chemical_formula_sum 'C40 H34 F6 O9 P2 Ru S2'
_chemical_formula_weight 999.80
_chemical_name_systematic
; 
 ? 
;
_space_group_IT_number 14
_symmetry_cell_setting monoclinic
_symmetry_space_group_name_Hall '-P 2ybc'
_symmetry_space_group_name_H-M 'P 1 21/c 1'
_atom_sites_solution_hydrogens geom
_atom_sites_solution_primary direct
_atom_sites_solution_secondary difmap
_audit_creation_method SHELXL-97
_cell_angle_alpha 90.00
_cell_angle_beta 117.16(3)
_cell_angle_gamma 90.00
_cell_formula_units_Z 4
_cell_length_a 21.020(3)
_cell_length_b 10.294(2)
_cell_length_c 21.626(3)
_cell_measurement_reflns_used 8192
_cell_measurement_temperature 293(2)
_cell_measurement_theta_max 53
_cell_measurement_theta_min 3
_cell_volume 4163.5(16)
_computing_structure_refinement 'SHELXL-97 (Sheldrick, 1997)'
_computing_structure_solution 'SHELXS-97 (Sheldrick, 1990)'
_diffrn_ambient_temperature 293(2)
_diffrn_measured_fraction_theta_full 0.996
_diffrn_measured_fraction_theta_max 0.996
_diffrn_measurement_device_type 'SMART PLATFORM, CCD Detector'
_diffrn_measurement_method '\w scans'
_diffrn_radiation_monochromator graphite
_diffrn_radiation_source 'fine-focus sealed tube'
_diffrn_radiation_type MoK\a
_diffrn_radiation_wavelength 0.71073
_diffrn_reflns_av_R_equivalents 0.0545
_diffrn_reflns_av_sigmaI/netI 0.0633
_diffrn_reflns_limit_h_max 26
_diffrn_reflns_limit_h_min -25
_diffrn_reflns_limit_k_max 12
_diffrn_reflns_limit_k_min -8
_diffrn_reflns_limit_l_max 27
_diffrn_reflns_limit_l_min -27
_diffrn_reflns_number 25182
_diffrn_reflns_theta_full 26.40
_diffrn_reflns_theta_max 26.40
_diffrn_reflns_theta_min 1.89
_exptl_absorpt_coefficient_mu 0.635
_exptl_absorpt_correction_T_max 0.8730
_exptl_absorpt_correction_T_min 0.8037
_exptl_absorpt_correction_type empirical
_exptl_absorpt_process_details
;
Program Sadabs, G. Sheldrick, 1997, G\"ottingen'
;
_exptl_crystal_colour orange
_exptl_crystal_density_diffrn 1.595
_exptl_crystal_density_method 'not measured'
_exptl_crystal_description plate
_exptl_crystal_F_000 2024
_exptl_crystal_size_max 0.36
_exptl_crystal_size_mid 0.32
_exptl_crystal_size_min 0.22
_refine_diff_density_max 2.037
_refine_diff_density_min -1.315
_refine_diff_density_rms 0.121
_refine_ls_extinction_method none
_refine_ls_goodness_of_fit_ref 1.040
_refine_ls_hydrogen_treatment mixed
_refine_ls_matrix_type full
_refine_ls_number_parameters 522
_refine_ls_number_reflns 8492
_refine_ls_number_restraints 38
_refine_ls_restrained_S_all 1.038
_refine_ls_R_factor_all 0.1071
_refine_ls_R_factor_gt 0.0695
_refine_ls_shift/su_max 0.008
_refine_ls_shift/su_mean 0.000
_refine_ls_structure_factor_coef Fsqd
_refine_ls_weighting_details 'calc w=1/[\s^2^(Fo^2^)+(0.1018P)^2^+12.6802P] where P=(Fo^2^+2Fc^2^)/3'
_refine_ls_weighting_scheme calc
_refine_ls_wR_factor_gt 0.1793
_refine_ls_wR_factor_ref 0.2061
_reflns_number_gt 5765
_reflns_number_total 8492
_reflns_threshold_expression >2sigma(I)
_cod_data_source_file om990714m.cif
_cod_data_source_block 7b
_cod_original_cell_volume 4163.4(12)
_cod_original_sg_symbol_H-M P21/c
_cod_database_code 4077674

loop_
_symmetry_equiv_pos_as_xyz
'x, y, z'
'-x, y+1/2, -z+1/2'
'-x, -y, -z'
'x, -y-1/2, z-1/2'

loop_
_atom_site_label
_atom_site_type_symbol
_atom_site_fract_x
_atom_site_fract_y
_atom_site_fract_z
_atom_site_U_iso_or_equiv
_atom_site_adp_type
_atom_site_occupancy
_atom_site_symmetry_multiplicity
_atom_site_calc_flag
_atom_site_refinement_flags
Ru1 Ru 0.26865(2) 0.66995(4) 0.02503(2) 0.03203(16) Uani 1 1 d .
S1 S 0.13731(11) 0.8811(2) -0.06512(11) 0.0632(5) Uani 1 1 d .
P1 P 0.28810(8) 0.67153(15) 0.13917(8) 0.0380(4) Uani 1 1 d .
P2 P 0.21697(8) 0.46235(15) 0.01071(8) 0.0352(3) Uani 1 1 d .
O1 O 0.2928(3) 0.4960(4) -0.1000(2) 0.0503(11) Uani 1 1 d .
O2 O 0.1697(2) 0.7805(4) -0.0115(2) 0.0457(10) Uani 1 1 d .
O3 O 0.3376(2) 0.5506(4) 0.1758(2) 0.0491(11) Uani 1 1 d .
H3A H 0.3458 0.5478 0.2167 0.074 Uiso 1 1 calc R
O4A O 0.0678(8) 0.8186(12) -0.1227(7) 0.075(2) Uiso 0.504(14) 1 d P
O4B O 0.0931(8) 0.8413(12) -0.1329(7) 0.075(2) Uiso 0.496(14) 1 d P
O5A O 0.1769(7) 0.9475(12) -0.0880(7) 0.062(2) Uiso 0.504(14) 1 d P
O5B O 0.1937(7) 0.9831(12) -0.0604(8) 0.062(2) Uiso 0.496(14) 1 d P
O1' O 0.4708(3) 0.4107(5) 0.0526(3) 0.0652(14) Uani 1 1 d .
F1 F 0.1385(5) 1.0328(7) 0.0305(4) 0.142(3) Uani 1 1 d .
F2 F 0.0459(4) 0.9145(6) -0.0176(5) 0.136(3) Uani 1 1 d .
F3 F 0.0570(4) 1.0760(6) -0.0725(4) 0.125(2) Uani 1 1 d .
C1 C 0.3489(3) 0.5530(6) 0.0176(3) 0.0373(13) Uani 1 1 d .
C2 C 0.3114(3) 0.5920(6) -0.0542(3) 0.0405(14) Uani 1 1 d .
C3 C 0.2917(3) 0.7225(6) -0.0685(3) 0.0445(15) Uani 1 1 d .
H3B H 0.2519 0.7464 -0.1133 0.053 Uiso 1 1 calc R
C4 C 0.3227(4) 0.8181(6) -0.0159(4) 0.0506(17) Uani 1 1 d .
H4A H 0.3047 0.9074 -0.0254 0.061 Uiso 1 1 calc R
C5 C 0.3711(3) 0.7843(6) 0.0503(4) 0.0465(15) Uani 1 1 d .
H5A H 0.3874 0.8500 0.0871 0.056 Uiso 1 1 calc R
C6 C 0.3830(3) 0.6513(6) 0.0684(3) 0.0416(14) Uani 1 1 d .
H6A H 0.4109 0.6267 0.1173 0.050 Uiso 1 1 calc R
C7 C 0.2526(5) 0.5259(9) -0.1736(4) 0.078(3) Uani 1 1 d .
H7A H 0.2430 0.4471 -0.2001 0.117 Uiso 1 1 calc R
H7B H 0.2800 0.5835 -0.1871 0.117 Uiso 1 1 calc R
H7C H 0.2083 0.5668 -0.1823 0.117 Uiso 1 1 calc R
C1' C 0.3539(3) 0.4137(6) 0.0374(3) 0.0385(13) Uani 1 1 d .
C2' C 0.4168(4) 0.3429(6) 0.0553(4) 0.0495(16) Uani 1 1 d .
C3' C 0.4190(5) 0.2141(7) 0.0748(4) 0.062(2) Uani 1 1 d .
H3'A H 0.4605 0.1660 0.0875 0.074 Uiso 1 1 calc R
C4' C 0.3605(5) 0.1570(7) 0.0755(4) 0.062(2) Uani 1 1 d .
H4'A H 0.3631 0.0706 0.0890 0.074 Uiso 1 1 calc R
C5' C 0.2976(4) 0.2254(6) 0.0567(4) 0.0525(17) Uani 1 1 d .
H5'A H 0.2580 0.1852 0.0567 0.063 Uiso 1 1 calc R
C6' C 0.2946(3) 0.3566(6) 0.0374(3) 0.0392(14) Uani 1 1 d .
C7' C 0.5346(5) 0.3413(10) 0.0656(6) 0.097(4) Uani 1 1 d .
H7'A H 0.5685 0.3998 0.0623 0.146 Uiso 1 1 calc R
H7'B H 0.5235 0.2733 0.0318 0.146 Uiso 1 1 calc R
H7'C H 0.5548 0.3041 0.1113 0.146 Uiso 1 1 calc R
C8 C 0.1666(3) 0.4004(6) 0.0545(3) 0.0410(14) Uani 1 1 d .
C9 C 0.0921(4) 0.3978(8) 0.0195(4) 0.0597(19) Uani 1 1 d .
H9A H 0.0682 0.4263 -0.0263 0.072 Uiso 1 1 calc R
C10 C 0.0540(4) 0.3531(9) 0.0527(5) 0.076(3) Uani 1 1 d .
H10A H 0.0043 0.3528 0.0293 0.091 Uiso 1 1 calc R
C11 C 0.0885(5) 0.3090(9) 0.1199(5) 0.079(3) Uani 1 1 d .
H11A H 0.0624 0.2794 0.1421 0.095 Uiso 1 1 calc R
C12 C 0.1624(5) 0.3091(8) 0.1543(4) 0.070(2) Uani 1 1 d .
H12A H 0.1860 0.2781 0.1996 0.084 Uiso 1 1 calc R
C13 C 0.2012(4) 0.3543(7) 0.1224(4) 0.0513(17) Uani 1 1 d .
H13A H 0.2509 0.3542 0.1462 0.062 Uiso 1 1 calc R
C14 C 0.1588(4) 0.4231(7) -0.0806(3) 0.0454(15) Uani 1 1 d .
C15 C 0.1614(5) 0.3031(8) -0.1089(4) 0.065(2) Uani 1 1 d .
H15A H 0.1944 0.2408 -0.0817 0.077 Uiso 1 1 calc R
C16 C 0.1149(5) 0.2769(10) -0.1773(5) 0.081(3) Uani 1 1 d .
H16A H 0.1160 0.1957 -0.1955 0.097 Uiso 1 1 calc R
C17 C 0.0679(5) 0.3664(11) -0.2183(4) 0.083(3) Uani 1 1 d .
H17A H 0.0379 0.3476 -0.2647 0.100 Uiso 1 1 calc R
C18 C 0.0643(4) 0.4864(10) -0.1912(4) 0.075(2) Uani 1 1 d .
H18A H 0.0313 0.5480 -0.2189 0.090 Uiso 1 1 calc R
C19 C 0.1100(4) 0.5135(7) -0.1230(4) 0.0554(18) Uani 1 1 d .
H19A H 0.1080 0.5946 -0.1050 0.067 Uiso 1 1 calc R
C20 C 0.3390(4) 0.8128(7) 0.1869(3) 0.0465(15) Uani 1 1 d .
C21 C 0.4128(4) 0.8059(8) 0.2269(4) 0.066(2) Uani 1 1 d .
H21A H 0.4365 0.7279 0.2304 0.079 Uiso 1 1 calc R
C22 C 0.4510(5) 0.9148(11) 0.2614(4) 0.083(3) Uani 1 1 d .
H22A H 0.5003 0.9096 0.2882 0.100 Uiso 1 1 calc R
C23 C 0.4169(6) 1.0298(10) 0.2564(5) 0.082(3) Uani 1 1 d .
H23A H 0.4430 1.1027 0.2797 0.098 Uiso 1 1 calc R
C24 C 0.3442(6) 1.0385(8) 0.2173(5) 0.079(3) Uani 1 1 d .
H24A H 0.3211 1.1169 0.2146 0.095 Uiso 1 1 calc R
C25 C 0.3051(5) 0.9309(7) 0.1817(4) 0.0593(19) Uani 1 1 d .
H25A H 0.2560 0.9377 0.1543 0.071 Uiso 1 1 calc R
C26 C 0.2155(3) 0.6692(6) 0.1630(3) 0.0436(14) Uani 1 1 d .
C27 C 0.1474(4) 0.7066(10) 0.1185(5) 0.080(3) Uani 1 1 d .
H27A H 0.1362 0.7300 0.0731 0.097 Uiso 1 1 calc R
C28 C 0.0943(5) 0.7101(14) 0.1404(6) 0.112(4) Uani 1 1 d .
H28A H 0.0483 0.7375 0.1098 0.134 Uiso 1 1 calc R
C29 C 0.1094(6) 0.6739(11) 0.2059(5) 0.091(3) Uani 1 1 d .
H29A H 0.0746 0.6799 0.2210 0.109 Uiso 1 1 calc R
C30 C 0.1760(5) 0.6287(9) 0.2496(5) 0.076(3) Uani 1 1 d .
H30A H 0.1856 0.5982 0.2934 0.091 Uiso 1 1 calc R
C31 C 0.2293(4) 0.6280(8) 0.2288(4) 0.0607(19) Uani 1 1 d .
H31A H 0.2749 0.5996 0.2595 0.073 Uiso 1 1 calc R
C32 C 0.0916(5) 0.9819(9) -0.0294(6) 0.081(3) Uani 1 1 d .
S1B S 0.4297(2) 1.0816(4) -0.1505(2) 0.0947(8) Uiso 0.533(4) 1 d PD
O6 O 0.4884(3) 1.0648(7) -0.0824(4) 0.0947(8) Uiso 0.533(4) 1 d PD
O7 O 0.4450(4) 1.1678(7) -0.1942(3) 0.0947(8) Uiso 0.533(4) 1 d PD
O8 O 0.3963(4) 0.9621(6) -0.1837(4) 0.0947(8) Uiso 0.533(4) 1 d PD
C33 C 0.3637(5) 1.1634(7) -0.1360(3) 0.0947(8) Uiso 0.533(4) 1 d PD
F4 F 0.3051(3) 1.1864(7) -0.1950(4) 0.0947(8) Uiso 0.533(4) 1 d PD
F5 F 0.3436(4) 1.0951(8) -0.0958(4) 0.0947(8) Uiso 0.533(4) 1 d PD
F6 F 0.3868(4) 1.2775(6) -0.1051(4) 0.0947(8) Uiso 0.533(4) 1 d PD
S1B' S 0.4106(3) 1.1022(5) -0.1697(3) 0.0947(8) Uiso 0.467(4) 1 d PD
O6' O 0.4790(4) 1.1647(8) -0.1348(4) 0.0947(8) Uiso 0.467(4) 1 d PD
O7' O 0.3594(4) 1.1729(8) -0.2288(3) 0.0947(8) Uiso 0.467(4) 1 d PD
O8' O 0.4144(4) 0.9665(7) -0.1828(4) 0.0947(8) Uiso 0.467(4) 1 d PD
C33' C 0.3758(4) 1.1067(5) -0.1092(5) 0.0947(8) Uiso 0.467(4) 1 d PD
F4' F 0.3116(4) 1.0518(8) -0.1340(4) 0.0947(8) Uiso 0.467(4) 1 d PD
F5' F 0.4177(5) 1.0445(8) -0.0507(3) 0.0947(8) Uiso 0.467(4) 1 d PD
F6' F 0.3689(4) 1.2276(8) -0.0915(4) 0.0947(8) Uiso 0.467(4) 1 d PD

loop_
_atom_site_aniso_label
_atom_site_aniso_U_11
_atom_site_aniso_U_22
_atom_site_aniso_U_33
_atom_site_aniso_U_23
_atom_site_aniso_U_13
_atom_site_aniso_U_12
Ru1 0.0274(3) 0.0331(3) 0.0357(3) 0.00065(19) 0.01446(19) 0.00256(19)
S1 0.0616(12) 0.0616(11) 0.0653(12) 0.0149(9) 0.0280(10) 0.0281(10)
P1 0.0306(8) 0.0451(9) 0.0362(8) -0.0027(7) 0.0135(7) 0.0015(7)
P2 0.0313(8) 0.0364(8) 0.0380(8) -0.0003(6) 0.0158(7) -0.0011(6)
O1 0.057(3) 0.059(3) 0.042(2) -0.003(2) 0.029(2) 0.004(2)
O2 0.034(2) 0.050(2) 0.052(3) 0.008(2) 0.020(2) 0.0126(19)
O3 0.043(3) 0.056(3) 0.042(2) 0.007(2) 0.014(2) 0.010(2)
O1' 0.048(3) 0.068(3) 0.095(4) 0.021(3) 0.045(3) 0.022(2)
F1 0.167(7) 0.105(5) 0.143(6) -0.045(5) 0.061(6) 0.012(5)
F2 0.114(5) 0.109(5) 0.247(9) 0.044(5) 0.136(6) 0.036(4)
F3 0.116(5) 0.087(4) 0.178(6) 0.050(4) 0.074(5) 0.066(4)
C1 0.034(3) 0.038(3) 0.049(3) 0.004(3) 0.026(3) 0.007(2)
C2 0.034(3) 0.050(4) 0.044(3) 0.000(3) 0.024(3) -0.002(3)
C3 0.041(4) 0.050(4) 0.050(4) 0.008(3) 0.028(3) 0.003(3)
C4 0.049(4) 0.039(4) 0.072(5) 0.004(3) 0.034(4) 0.000(3)
C5 0.035(3) 0.045(4) 0.063(4) -0.001(3) 0.024(3) -0.002(3)
C6 0.033(3) 0.047(4) 0.051(4) -0.002(3) 0.023(3) 0.000(3)
C7 0.091(7) 0.099(7) 0.042(4) -0.004(4) 0.028(4) -0.001(5)
C1' 0.042(3) 0.039(3) 0.038(3) 0.001(3) 0.022(3) 0.005(3)
C2' 0.047(4) 0.052(4) 0.060(4) 0.010(3) 0.034(3) 0.017(3)
C3' 0.076(6) 0.051(4) 0.074(5) 0.016(4) 0.048(5) 0.029(4)
C4' 0.087(6) 0.034(4) 0.073(5) 0.013(3) 0.044(5) 0.018(4)
C5' 0.062(5) 0.036(3) 0.068(5) 0.004(3) 0.037(4) 0.000(3)
C6' 0.036(3) 0.041(3) 0.042(3) -0.002(3) 0.018(3) 0.003(2)
C7' 0.056(6) 0.132(9) 0.120(8) 0.045(7) 0.054(6) 0.048(6)
C8 0.038(3) 0.039(3) 0.049(4) -0.001(3) 0.023(3) -0.003(3)
C9 0.049(4) 0.072(5) 0.065(5) 0.015(4) 0.031(4) 0.002(4)
C10 0.038(4) 0.111(7) 0.083(6) 0.015(5) 0.031(4) -0.009(4)
C11 0.079(7) 0.100(7) 0.076(6) 0.003(5) 0.050(5) -0.024(5)
C12 0.076(6) 0.081(6) 0.057(5) 0.005(4) 0.034(4) -0.013(4)
C13 0.049(4) 0.057(4) 0.047(4) 0.000(3) 0.021(3) -0.006(3)
C14 0.041(4) 0.054(4) 0.044(4) 0.001(3) 0.021(3) -0.005(3)
C15 0.071(5) 0.061(5) 0.057(5) -0.017(4) 0.026(4) -0.012(4)
C16 0.075(6) 0.093(7) 0.068(6) -0.032(5) 0.027(5) -0.022(5)
C17 0.066(6) 0.122(8) 0.046(5) -0.030(5) 0.013(4) -0.026(6)
C18 0.054(5) 0.101(7) 0.048(4) 0.007(4) 0.004(4) 0.000(4)
C19 0.049(4) 0.063(5) 0.047(4) -0.006(3) 0.015(3) -0.004(3)
C20 0.047(4) 0.058(4) 0.037(3) -0.006(3) 0.021(3) -0.007(3)
C21 0.050(5) 0.079(6) 0.055(4) -0.019(4) 0.012(4) -0.008(4)
C22 0.059(5) 0.116(8) 0.061(5) -0.025(5) 0.015(4) -0.030(5)
C23 0.096(8) 0.080(6) 0.069(6) -0.022(5) 0.037(6) -0.040(6)
C24 0.123(9) 0.051(5) 0.078(6) -0.011(4) 0.059(6) -0.017(5)
C25 0.067(5) 0.056(4) 0.058(4) -0.005(3) 0.031(4) -0.005(4)
C26 0.039(3) 0.052(4) 0.042(3) -0.009(3) 0.021(3) -0.007(3)
C27 0.050(5) 0.131(8) 0.065(5) 0.024(5) 0.031(4) 0.020(5)
C28 0.052(6) 0.199(13) 0.093(8) 0.011(8) 0.041(6) 0.019(7)
C29 0.073(7) 0.138(9) 0.091(7) -0.031(6) 0.063(6) -0.028(6)
C30 0.088(7) 0.093(6) 0.070(5) -0.025(5) 0.056(6) -0.023(5)
C31 0.056(5) 0.078(5) 0.050(4) 0.001(4) 0.026(4) 0.005(4)
C32 0.073(6) 0.063(5) 0.116(8) 0.015(5) 0.050(6) 0.027(5)

loop_
_atom_type_symbol
_atom_type_description
_atom_type_scat_dispersion_real
_atom_type_scat_dispersion_imag
_atom_type_scat_source
C C 0.0033 0.0016 'International Tables Vol C Tables 4.2.6.8 and 6.1.1.4'
H H 0.0000 0.0000 'International Tables Vol C Tables 4.2.6.8 and 6.1.1.4'
O O 0.0106 0.0060 'International Tables Vol C Tables 4.2.6.8 and 6.1.1.4'
F F 0.0171 0.0103 'International Tables Vol C Tables 4.2.6.8 and 6.1.1.4'
P P 0.1023 0.0942 'International Tables Vol C Tables 4.2.6.8 and 6.1.1.4'
S S 0.1246 0.1234 'International Tables Vol C Tables 4.2.6.8 and 6.1.1.4'
Ru Ru -1.2594 0.8363 'International Tables Vol C Tables 4.2.6.8 and 6.1.1.4'

loop_
_geom_angle_atom_site_label_1
_geom_angle_atom_site_label_2
_geom_angle_atom_site_label_3
_geom_angle
C1 Ru1 C6 38.7(2)
C1 Ru1 O2 157.3(2)
C6 Ru1 O2 153.6(2)
C1 Ru1 C5 67.6(2)
C6 Ru1 C5 37.0(2)
O2 Ru1 C5 117.1(2)
C1 Ru1 C4 78.5(2)
C6 Ru1 C4 65.1(2)
O2 Ru1 C4 94.1(2)
C5 Ru1 C4 34.7(2)
C1 Ru1 P1 108.86(17)
C6 Ru1 P1 85.27(18)
O2 Ru1 P1 93.31(12)
C5 Ru1 P1 93.04(18)
C4 Ru1 P1 121.83(19)
C1 Ru1 C3 65.5(2)
C6 Ru1 C3 76.5(2)
O2 Ru1 C3 96.1(2)
C5 Ru1 C3 63.0(2)
C4 Ru1 C3 35.5(2)
P1 Ru1 C3 155.95(17)
C1 Ru1 P2 79.12(16)
C6 Ru1 P2 109.44(17)
O2 Ru1 P2 96.87(13)
C5 Ru1 P2 145.63(17)
C4 Ru1 P2 145.99(18)
P1 Ru1 P2 89.59(6)
C3 Ru1 P2 111.12(17)
C1 Ru1 C2 36.4(2)
C6 Ru1 C2 64.8(2)
O2 Ru1 C2 121.39(19)
C5 Ru1 C2 74.1(2)
C4 Ru1 C2 62.5(2)
P1 Ru1 C2 145.23(16)
C3 Ru1 C2 34.2(2)
P2 Ru1 C2 84.45(15)
O5A S1 O4B 89.5(7)
O5A S1 O2 120.7(6)
O4B S1 O2 118.0(6)
O5A S1 O5B 24.5(6)
O4B S1 O5B 113.0(7)
O2 S1 O5B 111.1(5)
O5A S1 O4A 115.6(7)
O4B S1 O4A 26.8(6)
O2 S1 O4A 105.4(5)
O5B S1 O4A 137.8(6)
O5A S1 C32 114.1(7)
O4B S1 C32 112.9(7)
O2 S1 C32 102.3(4)
O5B S1 C32 97.1(6)
O4A S1 C32 95.1(7)
O3 P1 C26 107.0(3)
O3 P1 C20 105.2(3)
C26 P1 C20 101.7(3)
O3 P1 Ru1 106.52(18)
C26 P1 Ru1 122.7(2)
C20 P1 Ru1 112.5(2)
C6' P2 C8 105.9(3)
C6' P2 C14 105.7(3)
C8 P2 C14 102.8(3)
C6' P2 Ru1 102.0(2)
C8 P2 Ru1 126.2(2)
C14 P2 Ru1 112.5(2)
C2 O1 C7 119.1(6)
S1 O2 Ru1 132.5(3)
O4B O4A S1 63.0(17)
O4A O4B S1 90.3(19)
O5B O5A S1 96.8(19)
O5A O5B S1 58.6(16)
C2' O1' C7' 117.6(6)
C6 C1 C2 118.0(5)
C6 C1 C1' 121.3(5)
C2 C1 C1' 120.7(5)
C6 C1 Ru1 71.3(3)
C2 C1 Ru1 82.1(3)
C1' C1 Ru1 118.5(4)
O1 C2 C3 126.5(6)
O1 C2 C1 115.4(5)
C3 C2 C1 117.7(6)
O1 C2 Ru1 134.6(4)
C3 C2 Ru1 70.5(3)
C1 C2 Ru1 61.5(3)
C2 C3 C4 120.6(6)
C2 C3 Ru1 75.3(3)
C4 C3 Ru1 70.7(4)
C5 C4 C3 120.8(6)
C5 C4 Ru1 72.0(4)
C3 C4 Ru1 73.8(4)
C4 C5 C6 119.2(6)
C4 C5 Ru1 73.3(4)
C6 C5 Ru1 66.3(3)
C5 C6 C1 120.8(6)
C5 C6 Ru1 76.8(4)
C1 C6 Ru1 70.0(3)
C6' C1' C2' 121.1(6)
C6' C1' C1 117.8(5)
C2' C1' C1 121.1(5)
O1' C2' C3' 126.4(6)
O1' C2' C1' 115.0(6)
C3' C2' C1' 118.6(6)
C4' C3' C2' 120.6(7)
C3' C4' C5' 121.3(6)
C4' C5' C6' 118.9(7)
C1' C6' C5' 119.4(6)
C1' C6' P2 115.1(4)
C5' C6' P2 125.5(5)
C13 C8 C9 119.0(6)
C13 C8 P2 121.2(5)
C9 C8 P2 119.8(5)
C10 C9 C8 120.0(7)
C11 C10 C9 120.7(8)
C10 C11 C12 119.4(7)
C13 C12 C11 120.8(8)
C12 C13 C8 120.1(7)
C19 C14 C15 118.2(7)
C19 C14 P2 119.7(5)
C15 C14 P2 122.0(6)
C16 C15 C14 119.7(8)
C17 C16 C15 121.4(9)
C16 C17 C18 119.8(8)
C19 C18 C17 119.4(8)
C18 C19 C14 121.4(8)
C25 C20 C21 118.8(7)
C25 C20 P1 120.4(6)
C21 C20 P1 120.8(6)
C22 C21 C20 120.2(8)
C23 C22 C21 120.4(9)
C22 C23 C24 120.3(8)
C23 C24 C25 120.2(9)
C24 C25 C20 120.2(8)
C27 C26 C31 118.2(7)
C27 C26 P1 122.7(5)
C31 C26 P1 119.1(5)
C26 C27 C28 120.7(8)
C29 C28 C27 120.3(10)
C28 C29 C30 119.6(8)
C29 C30 C31 120.3(8)
C26 C31 C30 120.7(8)
F2 C32 F3 108.3(8)
F2 C32 F1 107.8(10)
F3 C32 F1 109.0(9)
F2 C32 S1 111.2(7)
F3 C32 S1 110.5(7)
F1 C32 S1 109.9(7)
O6' S1B O8' 135.2(7)
O6' S1B O8 150.1(7)
O8' S1B O8 15.0(4)
O6' S1B O7 49.9(5)
O8' S1B O7 106.0(6)
O8 S1B O7 113.9(2)
O6' S1B O6 65.9(5)
O8' S1B O6 108.5(5)
O8 S1B O6 113.9(2)
O7 S1B O6 113.8(2)
O6' S1B C33' 113.9(6)
O8' S1B C33' 110.0(5)
O8 S1B C33' 95.7(3)
O7 S1B C33' 129.5(4)
O6 S1B C33' 87.0(3)
O6' S1B C33 104.1(5)
O8' S1B C33 119.6(5)
O8 S1B C33 104.7(3)
O7 S1B C33 104.6(3)
O6 S1B C33 104.6(3)
C33' S1B C33 25.6(3)
O6' S1B O7' 96.5(4)
O8' S1B O7' 93.9(4)
O8 S1B O7' 88.5(4)
O7 S1B O7' 55.2(3)
O6 S1B O7' 157.4(4)
C33' S1B O7' 87.8(4)
C33 S1B O7' 64.6(3)
S1B O6 O6' 51.4(3)
S1B O6 S1B' 5.1(2)
O6' O6 S1B' 48.6(2)
O6' O7 S1B' 72.6(4)
O6' O7 S1B 57.3(4)
S1B' O7 S1B 19.0(3)
O6' O7 O7' 120.9(5)
S1B' O7 O7' 58.6(3)
S1B O7 O7' 77.6(3)
S1B O8 S1B' 18.8(3)
C33' C33 F6' 86.0(7)
C33' C33 F4 133.9(6)
F6' C33 F4 113.5(10)
C33' C33 F5 37.8(6)
F6' C33 F5 71.7(8)
F4 C33 F5 106.9(6)
C33' C33 F6 111.5(6)
F6' C33 F6 35.4(5)
F4 C33 F6 106.9(6)
F5 C33 F6 106.9(6)
C33' C33 F4' 55.8(5)
F6' C33 F4' 101.3(8)
F4 C33 F4' 78.9(5)
F5 C33 F4' 34.6(4)
F6 C33 F4' 135.9(9)
C33' C33 S1B' 89.2(6)
F6' C33 S1B' 141.2(8)
F4 C33 S1B' 97.3(5)
F5 C33 S1B' 122.5(6)
F6 C33 S1B' 114.7(6)
F4' C33 S1B' 107.5(6)
C33' C33 S1B 76.1(5)
F6' C33 S1B 130.6(7)
F4 C33 S1B 111.9(5)
F5 C33 S1B 111.9(5)
F6 C33 S1B 112.0(5)
F4' C33 S1B 105.3(5)
S1B' C33 S1B 15.2(3)
C33 F4 O7' 83.3(5)
C33' F5 F4' 97.5(9)
C33' F5 C33 33.8(7)
F4' F5 C33 89.3(6)
C33' F5 F6' 64.5(6)
F4' F5 F6' 128.0(9)
C33 F5 F6' 47.8(5)
C33' F5 F5' 61.5(6)
F4' F5 F5' 122.5(9)
C33 F5 F5' 93.6(5)
F6' F5 F5' 92.5(5)
F6' F6 C33 58.2(6)
F6' F6 C33' 44.1(5)
C33 F6 C33' 24.2(4)
O7 S1B' O6' 49.8(5)
O7 S1B' O8' 109.9(7)
O6' S1B' O8' 114.0(2)
O7 S1B' O7' 72.5(5)
O6' S1B' O7' 113.9(2)
O8' S1B' O7' 113.8(2)
O7 S1B' O8 122.4(6)
O6' S1B' O8 127.3(5)
O8' S1B' O8 14.7(4)
O7' S1B' O8 108.2(5)
O7 S1B' C33 124.7(6)
O6' S1B' C33 105.2(4)
O8' S1B' C33 125.2(4)
O7' S1B' C33 80.7(3)
O8 S1B' C33 111.6(5)
O7 S1B' C33' 143.4(5)
O6' S1B' C33' 104.6(3)
O8' S1B' C33' 104.6(3)
O7' S1B' C33' 104.5(3)
O8 S1B' C33' 93.6(4)
C33 S1B' C33' 26.2(3)
O7 S1B' O6 97.3(5)
O6' S1B' O6 50.5(3)
O8' S1B' O6 84.1(4)
O7' S1B' O6 161.3(4)
O8 S1B' O6 90.4(4)
C33 S1B' O6 93.2(4)
C33' S1B' O6 74.1(3)
O7 O6' S1B 72.8(5)
O7 O6' S1B' 57.5(4)
S1B O6' S1B' 19.0(3)
O7 O6' O6 132.4(7)
S1B O6' O6 62.7(4)
S1B' O6' O6 80.9(4)
S1B' O7' O7 48.9(3)
S1B' O7' F4 92.2(4)
O7 O7' F4 131.7(5)
S1B' O7' S1B 1.7(2)
O7 O7' S1B 47.3(2)
F4 O7' S1B 93.5(4)
S1B O8' S1B' 19.4(3)
C33 C33' F5 108.5(9)
C33 C33' F5' 156.7(6)
F5 C33' F5' 83.9(9)
C33 C33' F6' 58.2(6)
F5 C33' F6' 79.9(10)
F5' C33' F6' 106.8(6)
C33 C33' F4' 95.2(7)
F5 C33' F4' 42.7(7)
F5' C33' F4' 106.8(6)
F6' C33' F4' 106.8(6)
C33 C33' F6 44.3(4)
F5 C33' F6 103.1(9)
F5' C33' F6 114.6(5)
F6' C33' F6 23.8(3)
F4' C33' F6 121.8(5)
C33 C33' S1B 78.3(5)
F5 C33' S1B 160.9(8)
F5' C33' S1B 96.5(5)
F6' C33' S1B 117.8(6)
F4' C33' S1B 120.2(6)
F6 C33' S1B 94.1(5)
C33 C33' S1B' 64.7(5)
F5 C33' S1B' 154.6(7)
F5' C33' S1B' 112.0(5)
F6' C33' S1B' 112.0(5)
F4' C33' S1B' 112.1(5)
F6 C33' S1B' 88.5(5)
S1B C33' S1B' 15.5(3)
F5 F4' C33' 39.8(6)
F5 F4' C33 56.1(4)
C33' F4' C33 29.0(5)
C33' F5' F5 34.6(5)
F6 F6' C33 86.3(7)
F6 F6' C33' 112.1(7)
C33 F6' C33' 35.8(6)
F6 F6' F5 146.1(7)
C33 F6' F5 60.4(4)
C33' F6' F5 35.6(6)

loop_
_geom_bond_atom_site_label_1
_geom_bond_atom_site_label_2
_geom_bond_distance
Ru1 C1 2.136(5)
Ru1 C6 2.153(6)
Ru1 O2 2.178(4)
Ru1 C5 2.290(6)
Ru1 C4 2.306(6)
Ru1 P1 2.3105(16)
Ru1 C3 2.347(6)
Ru1 P2 2.3529(16)
Ru1 C2 2.408(6)
S1 O5A 1.334(11)
S1 O4B 1.391(13)
S1 O2 1.470(5)
S1 O5B 1.551(13)
S1 O4A 1.562(14)
S1 C32 1.809(9)
P1 O3 1.583(4)
P1 C26 1.821(6)
P1 C20 1.821(7)
P2 C6' 1.823(6)
P2 C8 1.829(6)
P2 C14 1.830(7)
O1 C2 1.325(7)
O1 C7 1.454(9)
O4A O4B 0.703(16)
O5A O5B 0.649(14)
O1' C2' 1.355(8)
O1' C7' 1.432(8)
F1 C32 1.326(12)
F2 C32 1.301(11)
F3 C32 1.311(10)
C1 C6 1.422(8)
C1 C2 1.442(8)
C1 C1' 1.486(8)
C2 C3 1.398(9)
C3 C4 1.418(9)
C4 C5 1.369(10)
C5 C6 1.415(9)
C1' C6' 1.379(9)
C1' C2' 1.400(8)
C2' C3' 1.386(9)
C3' C4' 1.368(11)
C4' C5' 1.385(10)
C5' C6' 1.406(9)
C8 C13 1.391(9)
C8 C9 1.393(9)
C9 C10 1.376(10)
C10 C11 1.372(12)
C11 C12 1.383(12)
C12 C13 1.367(10)
C14 C19 1.379(10)
C14 C15 1.390(10)
C15 C16 1.376(11)
C16 C17 1.346(14)
C17 C18 1.384(13)
C18 C19 1.371(10)
C20 C25 1.388(10)
C20 C21 1.390(10)
C21 C22 1.383(11)
C22 C23 1.363(14)
C23 C24 1.370(14)
C24 C25 1.385(11)
C26 C27 1.366(10)
C26 C31 1.383(9)
C27 C28 1.398(12)
C28 C29 1.356(14)
C29 C30 1.364(14)
C30 C31 1.383(11)
S1B O6' 1.265(9)
S1B O8' 1.339(9)
S1B O8 1.435(4)
S1B O7 1.436(4)
S1B O6 1.437(4)
S1B C33' 1.752(13)
S1B C33 1.767(12)
S1B O7' 1.910(8)
O6 O6' 1.476(10)
O6 S1B' 1.890(8)
O7 O6' 1.149(11)
O7 S1B' 1.269(8)
O7 O7' 1.605(10)
O8 S1B' 1.476(8)
C33 C33' 0.779(10)
C33 F6' 1.132(10)
C33 F4 1.329(5)
C33 F5 1.329(5)
C33 F6 1.329(5)
C33 F4' 1.601(8)
C33 S1B' 1.598(13)
F4 O7' 1.616(11)
F5 C33' 0.858(12)
F5 F4' 0.910(10)
F5 F6' 1.450(12)
F5 F5' 1.503(10)
F6 F6' 0.772(10)
F6 C33' 1.770(8)
S1B' O6' 1.435(4)
S1B' O8' 1.436(4)
S1B' O7' 1.436(4)
S1B' C33' 1.767(12)
C33' F5' 1.329(5)
C33' F6' 1.329(5)
C33' F4' 1.329(5)
